data_1539105
loop_
_publ_author_name
'Sillen, L.G.'
'Joernstad, E.'

_publ_section_title
;
 Einige gemischte Wismutoxyjodide
;
_journal_name_full 'Zeitschrift fuer Anorganische und Allgemeine Chemie'
_journal_page_first 173
_journal_page_last 198
_journal_volume 250
_journal_year 1942
_chemical_formula_sum 'Bi Cd I O2'
_chemical_name_systematic 'Cd Bi O2 I'
_space_group_IT_number 139
_symmetry_space_group_name_Hall '-I 4 2'
_symmetry_space_group_name_H-M 'I 4/m m m'
_cell_angle_alpha 90
_cell_angle_beta 90
_cell_angle_gamma 90
_cell_formula_units_Z 2
_cell_length_a 3.97
_cell_length_b 3.97
_cell_length_c 13.24
_cell_volume 208.674
_citation_journal_id_ASTM ZAACAB
_cod_data_source_file Sillen_ZAACAB_1942_842.cif
_cod_data_source_block Bi1Cd1I1O2
_cod_original_cell_volume 208.6743
_cod_original_formula_sum 'Bi1 Cd1 I1 O2'
_cod_database_code 1539105

loop_
_symmetry_equiv_pos_as_xyz
x,y,z
-y,x,z
-x,-y,z
y,-x,z
x,-y,-z
y,x,-z
-x,y,-z
-y,-x,-z
-x,-y,-z
y,-x,-z
x,y,-z
-y,x,-z
-x,y,z
-y,-x,z
x,-y,z
y,x,z
x+1/2,y+1/2,z+1/2
-y+1/2,x+1/2,z+1/2
-x+1/2,-y+1/2,z+1/2
y+1/2,-x+1/2,z+1/2
x+1/2,-y+1/2,-z+1/2
y+1/2,x+1/2,-z+1/2
-x+1/2,y+1/2,-z+1/2
-y+1/2,-x+1/2,-z+1/2
-x+1/2,-y+1/2,-z+1/2
y+1/2,-x+1/2,-z+1/2
x+1/2,y+1/2,-z+1/2
-y+1/2,x+1/2,-z+1/2
-x+1/2,y+1/2,z+1/2
-y+1/2,-x+1/2,z+1/2
x+1/2,-y+1/2,z+1/2
y+1/2,x+1/2,z+1/2

loop_
_atom_site_label
_atom_site_type_symbol
_atom_site_fract_x
_atom_site_fract_y
_atom_site_fract_z
_atom_site_occupancy
_atom_site_U_iso_or_equiv
Cd1 Cd+2 0 0 0.159 0.5 0.0
I1 I-1 0 0 0.5 1 0.0
Bi1 Bi+3 0 0 0.159 0.5 0.0
O1 O-2 0 0.5 0.25 1 0.0
